data_2205566
loop_
_publ_author_name
'Xue-Jie Tan'
'Si-Xiu Sun'
'Jian-Ping Ma'
'Shu-Lian Liu'
'Dian-Xiang Xing'

_publ_section_title
;
 Tetrakis(1,4-dimethylpyridinium) dodecamolybdophosphate nitrate
;
_journal_issue 4
_journal_name_full 'Acta Crystallographica Section E'
_journal_page_first m711
_journal_page_last m713
_journal_paper_doi 10.1107/S1600536805008044
_journal_volume 61
_journal_year 2005
_chemical_formula_iupac '(C7 H10 N)4 [Mo12 O40 P] N O3'
_chemical_formula_moiety '4C7 H10 N + , Mo12 O40 P 3- , N O3 -'
_chemical_formula_sum 'C28 H40 Mo12 N5 O43 P'
_chemical_formula_weight 2316.90
_chemical_name_systematic
;
Tetrakis(1,4-dimethylpyridinium) dodecamolybdophosphate nitrate
;
_space_group_IT_number 15
_symmetry_cell_setting monoclinic
_symmetry_space_group_name_Hall '-C 2yc'
_symmetry_space_group_name_H-M 'C 1 2/c 1'
_atom_sites_solution_hydrogens geom
_atom_sites_solution_primary direct
_atom_sites_solution_secondary difmap
_audit_creation_method SHELXL97
_cell_angle_alpha 90.00
_cell_angle_beta 109.679(3)
_cell_angle_gamma 90.00
_cell_formula_units_Z 4
_cell_length_a 24.271(6)
_cell_length_b 11.200(3)
_cell_length_c 23.316(6)
_cell_measurement_reflns_used 380
_cell_measurement_temperature 291(2)
_cell_measurement_theta_max 27.10
_cell_measurement_theta_min 7.5
_cell_volume 5968(3)
_computing_cell_refinement SMART
_computing_data_collection 'SMART (Bruker, 2000)'
_computing_data_reduction 'SAINT (Bruker, 2000)'
_computing_molecular_graphics SHELXTL
_computing_publication_material SHELXL97
_computing_structure_refinement 'SHELXL97 (Sheldrick, 1997)'
_computing_structure_solution 'SHELXTL (Bruker, 2000)'
_diffrn_ambient_temperature 291(2)
_diffrn_measured_fraction_theta_full 0.962
_diffrn_measured_fraction_theta_max 0.962
_diffrn_measurement_device_type 'Bruker SMART CCD area-detector'
_diffrn_measurement_method '\f and \w'
_diffrn_radiation_monochromator graphite
_diffrn_radiation_source 'fine-focus sealed tube'
_diffrn_radiation_type MoK\a
_diffrn_radiation_wavelength 0.71073
_diffrn_reflns_av_R_equivalents 0.0551
_diffrn_reflns_av_sigmaI/netI 0.0764
_diffrn_reflns_limit_h_max 30
_diffrn_reflns_limit_h_min -24
_diffrn_reflns_limit_k_max 13
_diffrn_reflns_limit_k_min -14
_diffrn_reflns_limit_l_max 29
_diffrn_reflns_limit_l_min -23
_diffrn_reflns_number 16331
_diffrn_reflns_theta_full 27.10
_diffrn_reflns_theta_max 27.10
_diffrn_reflns_theta_min 1.78
_diffrn_standards_decay_% 0
_exptl_absorpt_coefficient_mu 2.564
_exptl_absorpt_correction_T_max 0.757
_exptl_absorpt_correction_T_min 0.693
_exptl_absorpt_correction_type multi-scan
_exptl_absorpt_process_details '(SADABS; Bruker, 2000)'
_exptl_crystal_colour black
_exptl_crystal_density_diffrn 2.579
_exptl_crystal_density_meas ?
_exptl_crystal_density_method .
_exptl_crystal_description needle
_exptl_crystal_F_000 4424
_exptl_crystal_size_max 0.27
_exptl_crystal_size_mid 0.12
_exptl_crystal_size_min 0.11
_refine_diff_density_max 1.466
_refine_diff_density_min -0.957
_refine_ls_extinction_method none
_refine_ls_goodness_of_fit_ref 1.105
_refine_ls_hydrogen_treatment constr
_refine_ls_matrix_type full
_refine_ls_number_parameters 471
_refine_ls_number_reflns 6338
_refine_ls_number_restraints 77
_refine_ls_restrained_S_all 1.104
_refine_ls_R_factor_all 0.1217
_refine_ls_R_factor_gt 0.0810
_refine_ls_shift/su_max 0.000
_refine_ls_shift/su_mean 0.000
_refine_ls_structure_factor_coef Fsqd
_refine_ls_weighting_details 'calc w = 1/[\s^2^(Fo^2^)+(0.0788P)^2^+19.95P] where P = (Fo^2^+2Fc^2^)/3'
_refine_ls_weighting_scheme calc
_refine_ls_wR_factor_gt 0.1665
_refine_ls_wR_factor_ref 0.1831
_reflns_number_gt 4283
_reflns_number_total 6338
_reflns_threshold_expression I>2\s(I)
_cod_data_source_file ob6490.cif
_cod_data_source_block I
_cod_depositor_comments
;
The following automatic conversions were performed:
'_geom_bond_publ_flag' value 'Y' changed to 'y' according to
'/home/saulius/struct/CIF-dictionaries/cif_core.dic' dictionary named
'cif_core.dic' version 2.4.1 from 2010-06-29 (4 times).

Automatic conversion script
Id: cif_fix_enum 1527 2010-12-29 10:47:43Z saulius 

The following automatic conversions were performed:

'_geom_bond_publ_flag' value 'Y' changed to 'y' according to
/home/saulius/struct/CIF-dictionaries/cif_core.dic dictionary named
'cif_core.dic' version 2.4.1 from 2010-06-29 (4 times).

Automatic conversion script
Id: cif_fix_values 1715 2011-07-08 13:25:40Z adriana 
;
_cod_original_sg_symbol_H-M 'C 2/c'
_cod_database_code 2205566
_cod_database_fobs_code 2205566

loop_
_symmetry_equiv_pos_as_xyz
'x, y, z'
'-x, y, -z+1/2'
'x+1/2, y+1/2, z'
'-x+1/2, y+1/2, -z+1/2'
'-x, -y, -z'
'x, -y, z-1/2'
'-x+1/2, -y+1/2, -z'
'x+1/2, -y+1/2, z-1/2'

loop_
_atom_site_label
_atom_site_fract_x
_atom_site_fract_y
_atom_site_fract_z
_atom_site_U_iso_or_equiv
_atom_site_adp_type
_atom_site_calc_flag
_atom_site_refinement_flags
_atom_site_occupancy
_atom_site_disorder_assembly
_atom_site_disorder_group
_atom_site_type_symbol
C1A 0.0689(8) 0.1219(19) 0.3841(10) 0.105(7) Uani d D 1 . . C
H1A 0.0919 0.0946 0.3620 0.126 Uiso calc R 1 . . H
C2A 0.0875(8) 0.2150(15) 0.4232(9) 0.086(6) Uani d D 1 . . C
H2A 0.1226 0.2517 0.4258 0.103 Uiso calc R 1 . . H
C3A 0.0575(8) 0.2573(18) 0.4589(8) 0.093(7) Uani d D 1 . . C
C4A 0.0030(10) 0.209(3) 0.4485(11) 0.157(12) Uani d D 1 . . C
H4A -0.0219 0.2391 0.4677 0.188 Uiso calc R 1 . . H
C5A -0.0135(9) 0.116(3) 0.4098(11) 0.151(11) Uani d DU 1 . . C
H5A -0.0495 0.0812 0.4056 0.181 Uiso calc R 1 . . H
C6A -0.0104(12) -0.028(2) 0.3302(12) 0.158(12) Uani d D 1 . . C
H6A -0.0473 -0.0518 0.3332 0.237 Uiso calc R 1 . . H
H6B 0.0153 -0.0957 0.3377 0.237 Uiso calc R 1 . . H
H6C -0.0163 0.0025 0.2901 0.237 Uiso calc R 1 . . H
C7A 0.0745(12) 0.363(3) 0.5004(11) 0.154(11) Uani d . 1 . . C
H7A 0.1116 0.3932 0.5006 0.231 Uiso calc R 1 . . H
H7B 0.0773 0.3399 0.5409 0.231 Uiso calc R 1 . . H
H7C 0.0453 0.4244 0.4862 0.231 Uiso calc R 1 . . H
C1B 0.2656(9) 0.7493(11) 0.1978(7) 0.073(6) Uani d D 1 . . C
H1B 0.2838 0.8088 0.1829 0.087 Uiso calc R 1 . . H
C2B 0.2061(9) 0.7433(16) 0.1807(7) 0.093(7) Uani d D 1 . . C
H2B 0.1845 0.8019 0.1545 0.111 Uiso calc R 1 . . H
C3B 0.1763(8) 0.6576(15) 0.1994(7) 0.068(5) Uani d D 1 . . C
C4B 0.2099(8) 0.5771(14) 0.2390(6) 0.068(5) Uani d D 1 . . C
H4B 0.1918 0.5168 0.2535 0.082 Uiso calc R 1 . . H
C5B 0.2693(8) 0.5810(14) 0.2584(7) 0.066(4) Uani d D 1 . . C
H5B 0.2908 0.5251 0.2865 0.079 Uiso calc R 1 . . H
C6B 0.3622(9) 0.6689(19) 0.2571(11) 0.114(8) Uani d . 1 . . C
H6D 0.3783 0.6039 0.2845 0.171 Uiso calc R 1 . . H
H6E 0.3759 0.7432 0.2775 0.171 Uiso calc R 1 . . H
H6F 0.3743 0.6623 0.2221 0.171 Uiso calc R 1 . . H
C7B 0.1118(9) 0.659(2) 0.1761(11) 0.134(10) Uani d . 1 . . C
H7D 0.0984 0.7265 0.1498 0.200 Uiso calc R 1 . . H
H7E 0.0974 0.6639 0.2096 0.200 Uiso calc R 1 . . H
H7F 0.0977 0.5868 0.1536 0.200 Uiso calc R 1 . . H
N1A 0.0166(7) 0.0684(15) 0.3770(7) 0.101(6) Uani d D 1 . . N
N1B 0.2973(7) 0.6649(11) 0.2375(6) 0.080(4) Uani d D 1 . . N
N2 0.0000 0.453(3) 0.2500 0.17(2) Uani d SD 1 . . N
O31 0.0023(18) 0.390(4) 0.2063(18) 0.46(4) Uani d D 1 . . O
O32 0.0000 0.562(3) 0.2500 0.214(16) Uani d SD 1 . . O
O1 0.2483(6) 0.8311(11) 0.4462(6) 0.022(3) Uani d PU 0.50 A . O
O2 0.1975(6) 0.7237(11) 0.4450(5) 0.021(3) Uani d P 0.50 . . O
O3 0.2521(6) 0.6206(12) 0.4777(6) 0.023(3) Uani d PU 0.50 . . O
O4 0.3060(6) 0.7313(11) 0.4857(6) 0.023(3) Uani d P 0.50 . . O
O5 0.1359(5) 0.8679(9) 0.2750(4) 0.062(3) Uani d . 1 A . O
O6 0.2446(4) 1.1940(7) 0.4333(4) 0.055(2) Uani d . 1 A . O
O7 0.3630(4) 0.8794(8) 0.3562(4) 0.057(3) Uani d . 1 . . O
O8 0.0223(4) 0.7342(9) 0.4178(5) 0.060(3) Uani d . 1 A . O
O9 0.1427(4) 0.4226(9) 0.3439(4) 0.065(3) Uani d . 1 A . O
O10 0.3712(4) 0.4385(9) 0.4263(4) 0.061(3) Uani d . 1 A . O
O11 0.1867(12) 0.9964(19) 0.3745(8) 0.027(3) Uani d P 0.466(8) A 1 O
O12 0.2507(11) 0.836(2) 0.3356(9) 0.037(3) Uani d P 0.466(8) A 1 O
O13 0.1229(10) 0.829(3) 0.3906(15) 0.035(4) Uani d P 0.466(8) A 1 O
O14 0.1857(7) 0.6719(18) 0.3515(9) 0.023(3) Uani d PU 0.466(8) A 1 O
O15 0.3057(9) 1.0036(14) 0.4157(8) 0.020(3) Uani d PU 0.466(8) A 1 O
O16 0.3183(8) 0.672(2) 0.4005(11) 0.026(3) Uani d PU 0.466(8) A 1 O
O17 0.126(2) 0.608(5) 0.423(3) 0.049(8) Uani d P 0.466(8) A 1 O
O18 0.2551(15) 0.485(2) 0.3873(14) 0.037(4) Uani d P 0.466(8) A 1 O
O19 0.1255(11) 0.661(4) 0.5220(19) 0.046(5) Uani d P 0.466(8) . 1 O
O20 0.4063(10) 0.614(3) 0.5125(13) 0.035(6) Uani d P 0.466(8) . 1 O
O21 0.3028(14) 1.0827(16) 0.5349(15) 0.038(4) Uani d PU 0.466(8) . 1 O
O22 0.3127(12) 0.4274(19) 0.5018(12) 0.034(6) Uani d PU 0.466(8) . 1 O
O11A 0.1910(10) 0.9667(16) 0.3981(7) 0.027(3) Uani d P 0.534(8) A 2 O
O12A 0.2489(10) 0.8075(19) 0.3588(8) 0.037(3) Uani d P 0.534(8) A 2 O
O13A 0.1018(9) 0.813(2) 0.3722(12) 0.035(4) Uani d P 0.534(8) A 2 O
O14A 0.1614(6) 0.6571(15) 0.3367(7) 0.023(3) Uani d PDU 0.534(8) A 2 O
O15A 0.3084(7) 0.9678(12) 0.4391(6) 0.020(3) Uani d P 0.534(8) A 2 O
O16A 0.3418(7) 0.6656(17) 0.4010(9) 0.026(3) Uani d PU 0.534(8) A 2 O
O17A 0.1044(17) 0.584(4) 0.408(2) 0.049(8) Uani d P 0.534(8) A 2 O
O18A 0.2556(13) 0.530(2) 0.4001(12) 0.037(4) Uani d P 0.534(8) A 2 O
O19A 0.1021(9) 0.669(3) 0.5217(16) 0.046(5) Uani d PU 0.534(8) . 2 O
O20A 0.3819(9) 0.615(2) 0.5142(12) 0.036(5) Uani d P 0.534(8) . 2 O
O21A 0.3047(12) 1.0333(14) 0.5309(12) 0.038(4) Uani d P 0.534(8) . 2 O
O22A 0.3100(11) 0.4715(18) 0.5128(10) 0.041(5) Uani d P 0.534(8) . 2 O
P1 0.2500 0.7500 0.5000 0.0213(7) Uani d S 1 . . P
Mo1 0.17246(5) 0.83217(9) 0.34685(4) 0.0400(3) Uani d U 1 . . Mo
Mo2 0.24700(5) 1.05270(8) 0.45364(5) 0.0373(3) Uani d . 1 . . Mo
Mo3 0.32760(5) 0.83895(9) 0.40202(5) 0.0409(3) Uani d U 1 . . Mo
Mo4 0.09488(4) 0.73704(9) 0.44331(5) 0.0377(3) Uani d . 1 . . Mo
Mo5 0.17804(5) 0.52725(8) 0.39265(4) 0.0344(3) Uani d U 1 . . Mo
Mo6 0.33343(5) 0.53714(8) 0.45088(5) 0.0343(3) Uani d U 1 . . Mo

loop_
_atom_site_aniso_label
_atom_site_aniso_U_11
_atom_site_aniso_U_22
_atom_site_aniso_U_33
_atom_site_aniso_U_12
_atom_site_aniso_U_13
_atom_site_aniso_U_23
C1A 0.037(11) 0.129(19) 0.15(2) 0.020(12) 0.028(12) 0.022(16)
C2A 0.071(13) 0.065(11) 0.118(16) -0.007(10) 0.026(12) 0.050(11)
C3A 0.071(13) 0.147(19) 0.075(12) -0.042(13) 0.042(11) 0.006(11)
C4A 0.13(2) 0.27(3) 0.113(19) -0.10(2) 0.099(18) -0.07(2)
C5A 0.071(14) 0.28(3) 0.119(18) -0.100(18) 0.052(14) -0.08(2)
C6A 0.13(2) 0.18(3) 0.11(2) 0.02(2) -0.021(17) -0.055(19)
C7A 0.13(2) 0.21(3) 0.110(19) -0.05(2) 0.033(17) -0.08(2)
C1B 0.142(19) 0.027(7) 0.071(11) -0.002(10) 0.064(12) 0.007(7)
C2B 0.128(19) 0.091(15) 0.039(9) 0.060(15) 0.002(11) -0.001(9)
C3B 0.078(13) 0.072(11) 0.063(10) 0.003(10) 0.034(10) -0.031(9)
C4B 0.113(16) 0.058(9) 0.040(8) 0.002(10) 0.033(9) -0.001(7)
C5B 0.095(14) 0.056(9) 0.049(9) 0.002(10) 0.027(9) 0.001(7)
C6B 0.059(13) 0.114(17) 0.18(2) -0.030(12) 0.051(14) -0.077(16)
C7B 0.080(17) 0.13(2) 0.16(2) 0.001(14) -0.002(15) -0.076(17)
N1A 0.079(12) 0.130(15) 0.066(10) 0.025(11) -0.013(9) 0.023(10)
N1B 0.104(13) 0.057(8) 0.085(10) 0.015(9) 0.041(9) -0.022(8)
N2 0.15(3) 0.10(2) 0.14(3) 0.000 -0.09(3) 0.000
O31 0.20(3) 0.70(8) 0.37(6) -0.01(5) -0.04(4) -0.32(6)
O32 0.25(4) 0.27(5) 0.17(3) 0.000 0.13(3) 0.000
O1 0.015(6) 0.024(6) 0.027(6) 0.008(5) 0.007(5) -0.003(5)
O2 0.022(8) 0.027(7) 0.013(6) 0.003(6) 0.004(6) 0.000(5)
O3 0.012(7) 0.032(7) 0.021(7) -0.007(6) 0.001(5) -0.014(5)
O4 0.018(7) 0.025(7) 0.029(7) 0.004(6) 0.010(6) -0.003(6)
O5 0.086(8) 0.070(6) 0.025(5) 0.022(6) 0.010(5) 0.011(4)
O6 0.053(6) 0.031(4) 0.079(7) 0.008(4) 0.020(5) 0.023(4)
O7 0.071(7) 0.066(6) 0.051(6) -0.016(5) 0.040(5) -0.001(5)
O8 0.018(4) 0.083(7) 0.072(7) 0.001(5) 0.007(4) -0.003(5)
O9 0.063(7) 0.078(7) 0.058(6) -0.035(6) 0.024(5) -0.041(5)
O10 0.049(6) 0.073(7) 0.060(6) 0.016(5) 0.018(5) -0.026(5)
O11 0.036(6) 0.027(9) 0.010(9) 0.015(6) -0.001(9) -0.006(6)
O12 0.038(6) 0.053(11) 0.027(11) -0.003(7) 0.020(9) -0.003(8)
O13 0.020(13) 0.029(8) 0.054(15) -0.012(10) 0.011(10) -0.010(9)
O14 0.014(7) 0.027(4) 0.027(6) 0.000(6) 0.006(6) 0.006(4)
O15 0.036(5) 0.010(6) 0.021(8) -0.012(5) 0.018(6) -0.006(4)
O16 0.022(8) 0.029(3) 0.028(4) -0.006(6) 0.010(7) -0.002(3)
O17 0.07(3) 0.033(17) 0.06(2) 0.002(13) 0.04(2) 0.003(12)
O18 0.036(6) 0.049(15) 0.029(11) -0.002(11) 0.014(7) -0.015(8)
O19 0.040(14) 0.039(7) 0.048(6) -0.006(13) 0.002(12) 0.001(5)
O20 0.028(15) 0.051(12) 0.031(11) -0.010(14) 0.015(13) 0.001(8)
O21 0.032(5) 0.020(10) 0.061(7) 0.009(10) 0.016(5) 0.016(10)
O22 0.035(9) 0.027(9) 0.039(9) -0.002(8) 0.011(7) -0.002(7)
O11A 0.036(6) 0.027(9) 0.010(9) 0.015(6) -0.001(9) -0.006(6)
O12A 0.038(6) 0.053(11) 0.027(11) -0.003(7) 0.020(9) -0.003(8)
O13A 0.020(13) 0.029(8) 0.054(15) -0.012(10) 0.011(10) -0.010(9)
O14A 0.014(7) 0.027(4) 0.027(6) 0.000(6) 0.006(6) 0.006(4)
O15A 0.036(5) 0.010(6) 0.021(8) -0.012(5) 0.018(6) -0.006(4)
O16A 0.022(8) 0.029(3) 0.028(4) -0.006(6) 0.010(7) -0.002(3)
O17A 0.07(3) 0.033(17) 0.06(2) 0.002(13) 0.04(2) 0.003(12)
O18A 0.036(6) 0.049(15) 0.029(11) -0.002(11) 0.014(7) -0.015(8)
O19A 0.040(14) 0.039(7) 0.048(6) -0.006(13) 0.002(12) 0.001(5)
O20A 0.024(12) 0.042(10) 0.040(11) -0.019(11) 0.009(11) -0.004(7)
O21A 0.032(5) 0.020(10) 0.061(7) 0.009(10) 0.016(5) 0.016(10)
O22A 0.049(12) 0.040(13) 0.045(12) 0.011(11) 0.032(9) 0.005(10)
P1 0.0182(19) 0.0210(17) 0.0251(19) 0.0017(15) 0.0079(15) -0.0025(14)
Mo1 0.0436(7) 0.0442(6) 0.0242(5) 0.0094(5) 0.0009(5) -0.0003(4)
Mo2 0.0387(6) 0.0217(5) 0.0492(7) 0.0030(4) 0.0118(5) 0.0049(4)
Mo3 0.0473(7) 0.0429(6) 0.0442(6) -0.0052(5) 0.0305(5) -0.0035(5)
Mo4 0.0213(5) 0.0481(6) 0.0413(6) 0.0023(5) 0.0076(5) -0.0029(5)
Mo5 0.0380(6) 0.0318(5) 0.0310(5) -0.0055(5) 0.0086(5) -0.0081(4)
Mo6 0.0365(6) 0.0291(5) 0.0417(6) 0.0081(5) 0.0190(5) -0.0029(4)

loop_
_atom_type_symbol
_atom_type_description
_atom_type_scat_dispersion_real
_atom_type_scat_dispersion_imag
_atom_type_scat_source
C C 0.0033 0.0016 'International Tables Vol C Tables 4.2.6.8 and 6.1.1.4'
H H 0.0000 0.0000 'International Tables Vol C Tables 4.2.6.8 and 6.1.1.4'
N N 0.0061 0.0033 'International Tables Vol C Tables 4.2.6.8 and 6.1.1.4'
O O 0.0106 0.0060 'International Tables Vol C Tables 4.2.6.8 and 6.1.1.4'
P P 0.1023 0.0942 'International Tables Vol C Tables 4.2.6.8 and 6.1.1.4'
Mo Mo -1.6832 0.6857 'International Tables Vol C Tables 4.2.6.8 and 6.1.1.4'

loop_
_geom_angle_atom_site_label_1
_geom_angle_atom_site_label_2
_geom_angle_atom_site_label_3
_geom_angle_site_symmetry_1
_geom_angle_site_symmetry_3
_geom_angle
C2A C1A N1A . . 120.3(19)
C2A C1A H1A . . 119.9
N1A C1A H1A . . 119.9
C1A C2A C3A . . 123.6(18)
C1A C2A H2A . . 118.2
C3A C2A H2A . . 118.2
C2A C3A C4A . . 115.8(18)
C2A C3A C7A . . 125.7(18)
C4A C3A C7A . . 117.8(19)
C5A C4A C3A . . 118(2)
C5A C4A H4A . . 120.8
C3A C4A H4A . . 120.8
N1A C5A C4A . . 126.6(19)
N1A C5A H5A . . 116.7
C4A C5A H5A . . 116.7
N1A C6A H6A . . 109.5
N1A C6A H6B . . 109.5
H6A C6A H6B . . 109.5
N1A C6A H6C . . 109.5
H6A C6A H6C . . 109.5
H6B C6A H6C . . 109.5
C3A C7A H7A . . 109.5
C3A C7A H7B . . 109.5
H7A C7A H7B . . 109.5
C3A C7A H7C . . 109.5
H7A C7A H7C . . 109.5
H7B C7A H7C . . 109.5
C2B C1B N1B . . 117.7(14)
C2B C1B H1B . . 121.2
N1B C1B H1B . . 121.2
C3B C2B C1B . . 124.5(16)
C3B C2B H2B . . 117.7
C1B C2B H2B . . 117.7
C4B C3B C2B . . 115.2(16)
C4B C3B C7B . . 125.5(19)
C2B C3B C7B . . 119.3(19)
C3B C4B C5B . . 122.3(16)
C3B C4B H4B . . 118.8
C5B C4B H4B . . 118.8
N1B C5B C4B . . 120.8(16)
N1B C5B H5B . . 119.6
C4B C5B H5B . . 119.6
N1B C6B H6D . . 109.5
N1B C6B H6E . . 109.5
H6D C6B H6E . . 109.5
N1B C6B H6F . . 109.5
H6D C6B H6F . . 109.5
H6E C6B H6F . . 109.5
C3B C7B H7D . . 109.5
C3B C7B H7E . . 109.5
H7D C7B H7E . . 109.5
C3B C7B H7F . . 109.5
H7D C7B H7F . . 109.5
H7E C7B H7F . . 109.5
C5A N1A C1A . . 115.1(18)
C5A N1A C6A . . 121(2)
C1A N1A C6A . . 124(2)
C5B N1B C1B . . 119.4(15)
C5B N1B C6B . . 121.5(16)
C1B N1B C6B . . 119.1(17)
O32 N2 O31 . . 124(3)
O32 N2 O31 . 2 124(3)
O31 N2 O31 . 2 112(6)
P1 O1 O2 . . 54.6(6)
P1 O1 O4 . . 53.7(6)
O2 O1 O4 . . 90.2(8)
P1 O1 Mo1 . . 125.8(7)
O2 O1 Mo1 . . 71.2(6)
O4 O1 Mo1 . . 135.0(7)
P1 O1 Mo3 . . 123.4(7)
O2 O1 Mo3 . . 132.4(7)
O4 O1 Mo3 . . 69.7(6)
Mo1 O1 Mo3 . . 92.8(4)
P1 O1 Mo2 . . 122.0(6)
O2 O1 Mo2 . . 132.4(8)
O4 O1 Mo2 . . 127.9(8)
Mo1 O1 Mo2 . . 92.2(4)
Mo3 O1 Mo2 . . 91.4(4)
P1 O2 O1 . . 56.7(6)
P1 O2 O4 . 7_566 55.7(6)
O1 O2 O4 . 7_566 92.4(9)
P1 O2 O3 . . 56.7(6)
O1 O2 O3 . . 91.2(9)
O4 O2 O3 7_566 . 93.1(8)
P1 O2 Mo1 . . 124.5(7)
O1 O2 Mo1 . . 67.8(6)
O4 O2 Mo1 7_566 . 130.5(8)
O3 O2 Mo1 . . 130.3(8)
P1 O2 Mo4 . . 124.1(7)
O1 O2 Mo4 . . 132.1(8)
O4 O2 Mo4 7_566 . 68.4(6)
O3 O2 Mo4 . . 131.6(8)
Mo1 O2 Mo4 . . 91.3(4)
P1 O2 Mo5 . . 124.0(7)
O1 O2 Mo5 . . 130.2(7)
O4 O2 Mo5 7_566 . 131.3(8)
O3 O2 Mo5 . . 67.4(6)
Mo1 O2 Mo5 . . 91.9(4)
Mo4 O2 Mo5 . . 91.2(4)
P1 O3 O2 . . 54.2(6)
P1 O3 O4 . . 54.1(6)
O2 O3 O4 . . 90.4(9)
P1 O3 Mo5 . . 125.5(7)
O2 O3 Mo5 . . 71.3(6)
O4 O3 Mo5 . . 135.2(8)
P1 O3 Mo6 . . 124.4(7)
O2 O3 Mo6 . . 135.0(8)
O4 O3 Mo6 . . 70.3(6)
Mo5 O3 Mo6 . . 93.8(4)
P1 O3 Mo2 . 7_566 120.3(7)
O2 O3 Mo2 . 7_566 129.6(8)
O4 O3 Mo2 . 7_566 128.9(8)
Mo5 O3 Mo2 . 7_566 91.9(4)
Mo6 O3 Mo2 . 7_566 91.9(5)
P1 O4 O2 . 7_566 54.8(6)
P1 O4 O3 . . 55.6(6)
O2 O4 O3 7_566 . 92.1(9)
P1 O4 O1 . . 54.8(6)
O2 O4 O1 7_566 . 91.4(8)
O3 O4 O1 . . 87.8(9)
P1 O4 Mo4 . 7_566 125.6(7)
O2 O4 Mo4 7_566 7_566 70.7(6)
O3 O4 Mo4 . 7_566 134.3(8)
O1 O4 Mo4 . 7_566 132.9(8)
P1 O4 Mo6 . . 123.4(7)
O2 O4 Mo6 7_566 . 131.7(8)
O3 O4 Mo6 . . 67.8(6)
O1 O4 Mo6 . . 128.9(8)
Mo4 O4 Mo6 7_566 . 92.1(4)
P1 O4 Mo3 . . 123.0(7)
O2 O4 Mo3 7_566 . 133.0(8)
O3 O4 Mo3 . . 126.8(8)
O1 O4 Mo3 . . 68.2(6)
Mo4 O4 Mo3 7_566 . 92.3(4)
Mo6 O4 Mo3 . . 91.0(4)
Mo1 O11 Mo2 . . 126.1(10)
Mo3 O12 Mo1 . . 125.6(9)
Mo1 O13 Mo4 . . 145(2)
Mo1 O14 Mo5 . . 144.6(11)
Mo3 O15 Mo2 . . 127.0(8)
Mo6 O16 Mo3 . . 142.3(14)
Mo4 O17 Mo5 . . 154(3)
Mo5 O18 Mo6 . . 123.4(10)
Mo3 O19 Mo4 7_566 . 150(2)
Mo4 O20 Mo6 7_566 . 124.0(13)
Mo2 O21 Mo5 . 7_566 126.7(12)
Mo6 O22 Mo2 . 7_566 128.9(12)
Mo2 O11A Mo1 . . 147.5(12)
Mo1 O12A Mo3 . . 150.1(12)
Mo4 O13A Mo1 . . 129.2(13)
Mo5 O14A Mo1 . . 133.2(8)
Mo3 O15A Mo2 . . 145.6(9)
Mo6 O16A Mo3 . . 133.0(10)
Mo4 O17A Mo5 . . 125.7(14)
Mo5 O18A Mo6 . . 148.3(14)
Mo4 O19A Mo3 . 7_566 129.3(14)
Mo6 O20A Mo4 . 7_566 148.4(16)
Mo5 O21A Mo2 7_566 . 146.2(15)
Mo2 O22A Mo6 7_566 . 149.3(14)
O2 P1 O2 . 7_566 180.000(4)
O2 P1 O4 . . 110.5(7)
O2 P1 O4 7_566 . 69.5(7)
O2 P1 O4 . 7_566 69.5(7)
O2 P1 O4 7_566 7_566 110.5(7)
O4 P1 O4 . 7_566 180.000(4)
O2 P1 O1 . . 68.7(7)
O2 P1 O1 7_566 . 111.3(7)
O4 P1 O1 . . 71.5(7)
O4 P1 O1 7_566 . 108.5(7)
O2 P1 O1 . 7_566 111.3(7)
O2 P1 O1 7_566 7_566 68.7(7)
O4 P1 O1 . 7_566 108.5(7)
O4 P1 O1 7_566 7_566 71.5(7)
O1 P1 O1 . 7_566 180.000(4)
O2 P1 O3 . . 69.1(7)
O2 P1 O3 7_566 . 110.9(7)
O4 P1 O3 . . 70.3(7)
O4 P1 O3 7_566 . 109.7(7)
O1 P1 O3 . . 105.9(7)
O1 P1 O3 7_566 . 74.1(7)
O2 P1 O3 . 7_566 110.9(7)
O2 P1 O3 7_566 7_566 69.1(7)
O4 P1 O3 . 7_566 109.7(7)
O4 P1 O3 7_566 7_566 70.3(7)
O1 P1 O3 . 7_566 74.1(7)
O1 P1 O3 7_566 7_566 105.9(7)
O3 P1 O3 . 7_566 180.0(9)
O5 Mo1 O12A . . 111.5(6)
O5 Mo1 O14 . . 108.8(7)
O12A Mo1 O14 . . 71.8(8)
O5 Mo1 O13 . . 109.9(10)
O12A Mo1 O13 . . 138.6(10)
O14 Mo1 O13 . . 94.9(12)
O5 Mo1 O11A . . 112.3(6)
O12A Mo1 O11A . . 90.6(10)
O14 Mo1 O11A . . 138.8(7)
O13 Mo1 O11A . . 73.8(10)
O5 Mo1 O11 . . 94.7(6)
O12A Mo1 O11 . . 92.0(11)
O14 Mo1 O11 . . 155.0(8)
O13 Mo1 O11 . . 84.7(12)
O11A Mo1 O11 . . 18.6(5)
O5 Mo1 O14A . . 96.5(6)
O12A Mo1 O14A . . 87.6(8)
O14 Mo1 O14A . . 17.4(6)
O13 Mo1 O14A . . 87.7(11)
O11A Mo1 O14A . . 149.5(6)
O11 Mo1 O14A . . 168.1(7)
O5 Mo1 O12 . . 94.0(7)
O12A Mo1 O12 . . 18.6(7)
O14 Mo1 O12 . . 82.8(9)
O13 Mo1 O12 . . 155.2(9)
O11A Mo1 O12 . . 91.7(10)
O11 Mo1 O12 . . 87.1(11)
O14A Mo1 O12 . . 96.0(8)
O5 Mo1 O13A . . 95.9(8)
O12A Mo1 O13A . . 151.3(9)
O14 Mo1 O13A . . 91.7(10)
O13 Mo1 O13A . . 16.4(10)
O11A Mo1 O13A . . 86.7(9)
O11 Mo1 O13A . . 94.4(11)
O14A Mo1 O13A . . 80.6(9)
O12 Mo1 O13A . . 169.8(10)
O5 Mo1 O1 . . 160.3(5)
O12A Mo1 O1 . . 56.0(6)
O14 Mo1 O1 . . 82.9(6)
O13 Mo1 O1 . . 84.1(8)
O11A Mo1 O1 . . 57.0(6)
O11 Mo1 O1 . . 72.2(6)
O14A Mo1 O1 . . 97.9(5)
O12 Mo1 O1 . . 71.2(7)
O13A Mo1 O1 . . 99.7(8)
O5 Mo1 O2 . . 158.7(5)
O12A Mo1 O2 . . 82.1(6)
O14 Mo1 O2 . . 58.6(7)
O13 Mo1 O2 . . 58.4(11)
O11A Mo1 O2 . . 82.8(5)
O11 Mo1 O2 . . 101.4(6)
O14A Mo1 O2 . . 66.8(5)
O12 Mo1 O2 . . 100.6(7)
O13A Mo1 O2 . . 69.2(9)
O1 Mo1 O2 . . 40.9(4)
O6 Mo2 O11A . . 111.1(6)
O6 Mo2 O22A . 7_566 108.0(7)
O11A Mo2 O22A . 7_566 74.5(10)
O6 Mo2 O21A . . 109.2(6)
O11A Mo2 O21A . . 139.5(8)
O22A Mo2 O21A 7_566 . 90.0(11)
O6 Mo2 O15A . . 112.6(5)
O11A Mo2 O15A . . 93.0(8)
O22A Mo2 O15A 7_566 . 139.4(8)
O21A Mo2 O15A . . 74.7(9)
O6 Mo2 O21 . . 93.5(7)
O11A Mo2 O21 . . 153.6(9)
O22A Mo2 O21 7_566 . 89.3(12)
O21A Mo2 O21 . . 16.9(6)
O15A Mo2 O21 . . 86.0(9)
O6 Mo2 O15 . . 95.6(6)
O11A Mo2 O15 . . 90.7(8)
O22A Mo2 O15 7_566 . 155.3(8)
O21A Mo2 O15 . . 88.8(9)
O15A Mo2 O15 . . 19.4(5)
O21 Mo2 O15 . . 96.5(10)
O6 Mo2 O11 . . 95.3(7)
O11A Mo2 O11 . . 17.4(8)
O22A Mo2 O11 7_566 . 85.7(10)
O21A Mo2 O11 . . 155.3(8)
O15A Mo2 O11 . . 93.0(8)
O21 Mo2 O11 . . 171.0(9)
O15 Mo2 O11 . . 85.1(9)
O6 Mo2 O22 . 7_566 94.6(7)
O11A Mo2 O22 . 7_566 86.1(10)
O22A Mo2 O22 7_566 7_566 15.4(9)
O21A Mo2 O22 . 7_566 87.3(11)
O15A Mo2 O22 . 7_566 151.0(8)
O21 Mo2 O22 . 7_566 82.4(12)
O15 Mo2 O22 . 7_566 169.8(8)
O11 Mo2 O22 . 7_566 94.5(10)
O6 Mo2 O1 . . 159.6(5)
O11A Mo2 O1 . . 56.1(6)
O22A Mo2 O1 7_566 . 84.9(7)
O21A Mo2 O1 . . 85.9(6)
O15A Mo2 O1 . . 57.1(5)
O21 Mo2 O1 . . 102.6(6)
O15 Mo2 O1 . . 70.5(5)
O11 Mo2 O1 . . 69.5(7)
O22 Mo2 O1 7_566 . 99.8(7)
O6 Mo2 O3 . 7_566 156.6(4)
O11A Mo2 O3 . 7_566 83.6(6)
O22A Mo2 O3 7_566 7_566 57.1(7)
O21A Mo2 O3 . 7_566 57.1(7)
O15A Mo2 O3 . 7_566 83.5(5)
O21 Mo2 O3 . 7_566 70.1(7)
O15 Mo2 O3 . 7_566 102.5(5)
O11 Mo2 O3 . 7_566 100.9(6)
O22 Mo2 O3 7_566 7_566 67.6(7)
O1 Mo2 O3 . 7_566 43.6(4)
O7 Mo3 O7 1 . 0.0(4)
O7 Mo3 O19 1 7_566 110.6(11)
O7 Mo3 O19 . 7_566 110.6(11)
O7 Mo3 O15A 1 . 111.3(5)
O7 Mo3 O15A . . 111.3(5)
O19 Mo3 O15A 7_566 . 72.6(13)
O7 Mo3 O12A 1 . 111.4(6)
O7 Mo3 O12A . . 111.4(6)
O19 Mo3 O12A 7_566 . 137.9(11)
O15A Mo3 O12A . . 91.6(8)
O7 Mo3 O16 1 . 110.3(7)
O7 Mo3 O16 . . 110.3(7)
O19 Mo3 O16 7_566 . 93.1(16)
O15A Mo3 O16 . . 138.4(7)
O12A Mo3 O16 . . 73.1(9)
O7 Mo3 O16A 1 . 97.6(6)
O7 Mo3 O16A . . 97.6(6)
O19 Mo3 O16A 7_566 . 87.6(15)
O15A Mo3 O16A . . 149.1(7)
O12A Mo3 O16A . . 87.7(8)
O16 Mo3 O16A . . 16.8(6)
O7 Mo3 O15 1 . 94.4(6)
O7 Mo3 O15 . . 94.4(6)
O19 Mo3 O15 7_566 . 87.3(14)
O15A Mo3 O15 . . 19.6(4)
O12A Mo3 O15 . . 89.0(9)
O16 Mo3 O15 . . 153.4(7)
O16A Mo3 O15 . . 168.0(6)
O7 Mo3 O12 1 . 93.3(6)
O7 Mo3 O12 . . 93.3(6)
O19 Mo3 O12 7_566 . 155.2(11)
O15A Mo3 O12 . . 93.3(9)
O12A Mo3 O12 . . 18.9(6)
O16 Mo3 O12 . . 84.0(10)
O16A Mo3 O12 . . 95.7(9)
O15 Mo3 O12 . . 84.6(9)
O7 Mo3 O19A 1 7_566 96.5(9)
O7 Mo3 O19A . 7_566 96.5(9)
O19 Mo3 O19A 7_566 7_566 15.8(16)
O15A Mo3 O19A . 7_566 83.9(11)
O12A Mo3 O19A . 7_566 151.4(10)
O16 Mo3 O19A . 7_566 91.8(12)
O16A Mo3 O19A . 7_566 82.2(12)
O15 Mo3 O19A . 7_566 95.4(11)
O12 Mo3 O19A . 7_566 170.2(10)
O7 Mo3 O1 1 . 158.7(5)
O7 Mo3 O1 . . 158.7(5)
O19 Mo3 O1 7_566 . 84.9(10)
O15A Mo3 O1 . . 58.1(5)
O12A Mo3 O1 . . 54.5(6)
O16 Mo3 O1 . . 82.4(6)
O16A Mo3 O1 . . 97.7(5)
O15 Mo3 O1 . . 71.1(6)
O12 Mo3 O1 . . 70.4(6)
O19A Mo3 O1 7_566 . 100.3(9)
O7 Mo3 O4 1 . 159.2(5)
O7 Mo3 O4 . . 159.2(5)
O19 Mo3 O4 7_566 . 56.4(13)
O15A Mo3 O4 . . 81.7(5)
O12A Mo3 O4 . . 83.4(6)
O16 Mo3 O4 . . 58.6(7)
O16A Mo3 O4 . . 67.5(6)
O15 Mo3 O4 . . 100.7(5)
O12 Mo3 O4 . . 102.3(6)
O19A Mo3 O4 7_566 . 68.0(10)
O1 Mo3 O4 . . 42.1(4)
O8 Mo4 O17 . . 112.4(12)
O8 Mo4 O13 . . 110.3(8)
O17 Mo4 O13 . . 89(2)
O8 Mo4 O20A . 7_566 107.1(7)
O17 Mo4 O20A . 7_566 140.5(13)
O13 Mo4 O20A . 7_566 75.9(11)
O8 Mo4 O13A . . 95.2(7)
O17 Mo4 O13A . . 88(2)
O13 Mo4 O13A . . 17.3(7)
O20A Mo4 O13A 7_566 . 88.0(10)
O8 Mo4 O19 . . 110.8(9)
O17 Mo4 O19 . . 81(2)
O13 Mo4 O19 . . 138.4(11)
O20A Mo4 O19 7_566 . 86.6(15)
O13A Mo4 O19 . . 154.0(11)
O8 Mo4 O19A . . 94.5(7)
O17 Mo4 O19A . . 92(2)
O13 Mo4 O19A . . 152.7(11)
O20A Mo4 O19A 7_566 . 86.2(13)
O13A Mo4 O19A . . 169.9(9)
O19 Mo4 O19A . . 17.2(11)
O8 Mo4 O17A . . 95.4(11)
O17 Mo4 O17A . . 17(2)
O13 Mo4 O17A . . 94.8(18)
O20A Mo4 O17A 7_566 . 157.4(12)
O13A Mo4 O17A . . 88.1(17)
O19 Mo4 O17A . . 87.2(19)
O19A Mo4 O17A . . 94.1(19)
O8 Mo4 O20 . 7_566 90.1(7)
O17 Mo4 O20 . 7_566 156.9(14)
O13 Mo4 O20 . 7_566 87.1(12)
O20A Mo4 O20 7_566 7_566 17.9(6)
O13A Mo4 O20 . 7_566 95.5(11)
O19 Mo4 O20 . 7_566 87.0(15)
O19A Mo4 O20 . 7_566 81.4(14)
O17A Mo4 O20 . 7_566 173.1(16)
O8 Mo4 O4 . 7_566 158.4(5)
O17 Mo4 O4 . 7_566 83.9(13)
O13 Mo4 O4 . 7_566 82.7(7)
O20A Mo4 O4 7_566 7_566 58.2(8)
O13A Mo4 O4 . 7_566 99.7(6)
O19 Mo4 O4 . 7_566 56.3(10)
O19A Mo4 O4 . 7_566 70.2(8)
O17A Mo4 O4 . 7_566 100.6(12)
O20 Mo4 O4 7_566 7_566 73.0(8)
O8 Mo4 O2 . . 160.6(5)
O17 Mo4 O2 . . 56.1(13)
O13 Mo4 O2 . . 57.8(9)
O20A Mo4 O2 7_566 . 85.7(7)
O13A Mo4 O2 . . 70.3(7)
O19 Mo4 O2 . . 83.9(8)
O19A Mo4 O2 . . 101.0(7)
O17A Mo4 O2 . . 72.1(11)
O20 Mo4 O2 7_566 . 103.6(7)
O4 Mo4 O2 7_566 . 40.9(4)
O9 Mo5 O21A . 7_566 107.7(8)
O9 Mo5 O18A . . 110.7(6)
O21A Mo5 O18A 7_566 . 91.3(12)
O9 Mo5 O17 . . 109.7(10)
O21A Mo5 O17 7_566 . 77(2)
O18A Mo5 O17 . . 139.6(11)
O9 Mo5 O14A . . 97.4(6)
O21A Mo5 O14A 7_566 . 151.8(7)
O18A Mo5 O14A . . 91.6(10)
O17 Mo5 O14A . . 82.6(19)
O9 Mo5 O14 . . 111.6(7)
O21A Mo5 O14 7_566 . 140.7(8)
O18A Mo5 O14 . . 76.4(10)
O17 Mo5 O14 . . 88.3(18)
O14A Mo5 O14 . . 18.0(5)
O9 Mo5 O18 . . 93.9(8)
O21A Mo5 O18 7_566 . 93.5(13)
O18A Mo5 O18 . . 17.1(9)
O17 Mo5 O18 . . 156.2(12)
O14A Mo5 O18 . . 97.3(11)
O14 Mo5 O18 . . 85.3(11)
O9 Mo5 O21 . 7_566 93.6(9)
O21A Mo5 O21 7_566 7_566 16.0(10)
O18A Mo5 O21 . 7_566 89.4(13)
O17 Mo5 O21 . 7_566 89(2)
O14A Mo5 O21 . 7_566 167.8(8)
O14 Mo5 O21 . 7_566 154.1(10)
O18 Mo5 O21 . 7_566 87.1(13)
O9 Mo5 O17A . . 93.3(9)
O21A Mo5 O17A 7_566 . 82.7(17)
O18A Mo5 O17A . . 155.9(9)
O17 Mo5 O17A . . 16.4(16)
O14A Mo5 O17A . . 83.3(15)
O14 Mo5 O17A . . 93.5(15)
O18 Mo5 O17A . . 172.6(11)
O21 Mo5 O17A 7_566 . 90.8(17)
O9 Mo5 O3 . . 159.7(5)
O21A Mo5 O3 7_566 . 59.7(8)
O18A Mo5 O3 . . 57.3(7)
O17 Mo5 O3 . . 84.1(12)
O14A Mo5 O3 . . 99.2(6)
O14 Mo5 O3 . . 82.8(6)
O18 Mo5 O3 . . 72.4(8)
O21 Mo5 O3 7_566 . 71.3(9)
O17A Mo5 O3 . . 100.2(10)
O9 Mo5 O2 . . 158.9(5)
O21A Mo5 O2 7_566 . 84.6(6)
O18A Mo5 O2 . . 85.4(6)
O17 Mo5 O2 . . 55.3(11)
O14A Mo5 O2 . . 67.8(5)
O14 Mo5 O2 . . 57.6(6)
O18 Mo5 O2 . . 102.5(8)
O21 Mo5 O2 7_566 . 100.2(8)
O17A Mo5 O2 . . 70.8(9)
O3 Mo5 O2 . . 41.3(4)
O10 Mo6 O20A . . 109.0(8)
O10 Mo6 O18A . . 108.2(6)
O20A Mo6 O18A . . 142.8(9)
O10 Mo6 O16 . . 109.5(7)
O20A Mo6 O16 . . 93.6(11)
O18A Mo6 O16 . . 72.2(10)
O10 Mo6 O22A . . 110.6(7)
O20A Mo6 O22A . . 80.7(11)
O18A Mo6 O22A . . 88.1(12)
O16 Mo6 O22A . . 139.1(8)
O10 Mo6 O22 . . 94.6(8)
O20A Mo6 O22 . . 92.2(11)
O18A Mo6 O22 . . 86.7(12)
O16 Mo6 O22 . . 151.8(9)
O22A Mo6 O22 . . 17.4(7)
O10 Mo6 O16A . . 96.2(6)
O20A Mo6 O16A . . 87.7(10)
O18A Mo6 O16A . . 86.6(10)
O16 Mo6 O16A . . 17.4(6)
O22A Mo6 O16A . . 153.0(8)
O22 Mo6 O16A . . 168.7(9)
O10 Mo6 O20 . . 94.2(9)
O20A Mo6 O20 . . 16.3(10)
O18A Mo6 O20 . . 156.0(10)
O16 Mo6 O20 . . 92.5(11)
O22A Mo6 O20 . . 92.2(11)
O22 Mo6 O20 . . 100.4(11)
O16A Mo6 O20 . . 82.3(10)
O10 Mo6 O18 . . 92.6(7)
O20A Mo6 O18 . . 158.3(10)
O18A Mo6 O18 . . 16.1(9)
O16 Mo6 O18 . . 80.7(11)
O22A Mo6 O18 . . 89.9(12)
O22 Mo6 O18 . . 83.7(13)
O16A Mo6 O18 . . 92.2(11)
O20 Mo6 O18 . . 171.7(12)
O10 Mo6 O3 . . 158.6(5)
O20A Mo6 O3 . . 88.0(8)
O18A Mo6 O3 . . 56.4(6)
O16 Mo6 O3 . . 81.3(7)
O22A Mo6 O3 . . 58.2(7)
O22 Mo6 O3 . . 71.3(8)
O16A Mo6 O3 . . 97.4(6)
O20 Mo6 O3 . . 103.9(8)
O18 Mo6 O3 . . 70.4(7)
O10 Mo6 O4 . . 159.3(5)
O20A Mo6 O4 . . 58.4(9)
O18A Mo6 O4 . . 85.4(6)
O16 Mo6 O4 . . 58.9(7)
O22A Mo6 O4 . . 84.7(7)
O22 Mo6 O4 . . 101.8(7)
O16A Mo6 O4 . . 68.6(6)
O20 Mo6 O4 . . 70.7(9)
O18 Mo6 O4 . . 101.5(7)
O3 Mo6 O4 . . 41.9(4)

loop_
_geom_bond_atom_site_label_1
_geom_bond_atom_site_label_2
_geom_bond_site_symmetry_2
_geom_bond_distance
_geom_bond_publ_flag
C1A C2A . 1.360(17) no
C1A N1A . 1.361(16) no
C1A H1A . 0.9300 ?
C2A C3A . 1.360(16) no
C2A H2A . 0.9300 ?
C3A C4A . 1.376(16) no
C3A C7A . 1.50(3) no
C4A C5A . 1.35(2) no
C4A H4A . 0.9300 ?
C5A N1A . 1.334(16) no
C5A H5A . 0.9300 ?
C6A N1A . 1.52(2) no
C6A H6A . 0.9600 ?
C6A H6B . 0.9600 ?
C6A H6C . 0.9600 ?
C7A H7A . 0.9600 ?
C7A H7B . 0.9600 ?
C7A H7C . 0.9600 ?
C1B C2B . 1.363(16) no
C1B N1B . 1.366(15) no
C1B H1B . 0.9300 ?
C2B C3B . 1.359(16) no
C2B H2B . 0.9300 ?
C3B C4B . 1.351(15) no
C3B C7B . 1.47(2) no
C4B C5B . 1.358(15) no
C4B H4B . 0.9300 ?
C5B N1B . 1.344(14) no
C5B H5B . 0.9300 ?
C6B N1B . 1.48(2) no
C6B H6D . 0.9600 ?
C6B H6E . 0.9600 ?
C6B H6F . 0.9600 ?
C7B H7D . 0.9600 ?
C7B H7E . 0.9600 ?
C7B H7F . 0.9600 ?
N2 O32 . 1.23(3) ?
N2 O31 . 1.25(3) ?
N2 O31 2 1.25(3) ?
O1 P1 . 1.538(13) y
O1 Mo1 . 2.425(13) yes
O1 Mo3 . 2.471(13) yes
O1 Mo2 . 2.489(12) yes
O2 P1 . 1.501(13) y
O2 Mo1 . 2.479(12) yes
O2 Mo4 . 2.482(14) yes
O2 Mo5 . 2.484(12) yes
O3 P1 . 1.547(13) y
O3 Mo5 . 2.420(12) yes
O3 Mo6 . 2.447(13) yes
O3 Mo2 7_566 2.512(14) yes
O4 P1 . 1.518(13) y
O4 Mo4 7_566 2.444(14) yes
O4 Mo6 . 2.490(12) yes
O4 Mo3 . 2.496(13) yes
O5 Mo1 . 1.658(8) ?
O6 Mo2 . 1.648(8) ?
O7 Mo3 . 1.645(8) ?
O8 Mo4 . 1.660(9) ?
O9 Mo5 . 1.656(8) ?
O10 Mo6 . 1.657(8) ?
O11 Mo1 . 1.94(2) ?
O11 Mo2 . 2.03(2) ?
O12 Mo3 . 1.98(3) ?
O12 Mo1 . 2.00(2) ?
O13 Mo1 . 1.82(3) ?
O13 Mo4 . 1.90(4) ?
O14 Mo1 . 1.82(2) ?
O14 Mo5 . 1.92(2) ?
O15 Mo3 . 1.974(17) ?
O15 Mo2 . 1.991(18) ?
O16 Mo6 . 1.87(2) ?
O16 Mo3 . 1.89(2) ?
O17 Mo4 . 1.76(6) ?
O17 Mo5 . 1.88(6) ?
O18 Mo5 . 1.97(3) ?
O18 Mo6 . 2.06(3) ?
O19 Mo3 7_566 1.75(4) ?
O19 Mo4 . 1.93(4) ?
O20 Mo4 7_566 1.97(3) ?
O20 Mo6 . 2.05(3) ?
O21 Mo2 . 1.95(3) ?
O21 Mo5 7_566 2.01(3) ?
O22 Mo6 . 1.89(3) ?
O22 Mo2 7_566 2.06(3) ?
O11A Mo2 . 1.81(2) ?
O11A Mo1 . 1.881(19) ?
O12A Mo1 . 1.80(2) ?
O12A Mo3 . 1.87(2) ?
O13A Mo4 . 1.92(3) ?
O13A Mo1 . 2.00(3) ?
O14A Mo5 . 1.904(17) ?
O14A Mo1 . 1.983(17) ?
O15A Mo3 . 1.822(14) ?
O15A Mo2 . 1.892(16) ?
O16A Mo6 . 1.903(18) ?
O16A Mo3 . 1.974(19) ?
O17A Mo4 . 1.95(4) ?
O17A Mo5 . 2.03(5) ?
O18A Mo5 . 1.83(3) ?
O18A Mo6 . 1.86(3) ?
O19A Mo4 . 1.93(4) ?
O19A Mo3 7_566 2.01(3) ?
O20A Mo6 . 1.78(2) ?
O20A Mo4 7_566 1.92(3) ?
O21A Mo5 7_566 1.82(3) ?
O21A Mo2 . 1.89(3) ?
O22A Mo2 7_566 1.82(2) ?
O22A Mo6 . 1.87(2) ?
P1 O2 7_566 1.501(13) ?
P1 O4 7_566 1.518(13) ?
P1 O1 7_566 1.538(13) ?
P1 O3 7_566 1.547(13) ?
Mo2 O22A 7_566 1.82(2) ?
Mo2 O22 7_566 2.06(3) ?
Mo2 O3 7_566 2.512(14) ?
Mo3 O7 1 1.645(8) ?
Mo3 O19 7_566 1.75(4) ?
Mo3 O19A 7_566 2.01(3) ?
Mo4 O20A 7_566 1.92(3) ?
Mo4 O20 7_566 1.97(3) ?
Mo4 O4 7_566 2.444(14) ?
Mo5 O21A 7_566 1.82(3) ?
Mo5 O21 7_566 2.01(3) ?

loop_
_geom_hbond_atom_site_label_D
_geom_hbond_atom_site_label_H
_geom_hbond_atom_site_label_A
_geom_hbond_site_symmetry_A
_geom_hbond_distance_DH
_geom_hbond_distance_HA
_geom_hbond_distance_DA
_geom_hbond_angle_DHA
C1A H1A O11 1_545 0.93 2.48 3.26(3) 142
C2A H2A O21 7_566 0.93 2.54 3.38(3) 151
C4A H4A O19A 5_566 0.93 2.28 3.17(4) 159
C6A H6B O13A 1_545 0.96 2.22 3.12(4) 155
C7A H7A O15 7_566 0.96 2.56 3.27(3) 131
C7A H7A O21 7_566 0.96 2.50 3.40(4) 157
C7A H7A O15A 7_566 0.96 2.52 3.31(3) 140
C7A H7A O21A 7_566 0.96 2.52 3.45(4) 164
C1B H1B O9 4 0.93 2.44 3.34(2) 162
C1B H1B O18 4 0.93 2.53 3.24(2) 133
C2B H2B O10 4 0.93 2.45 3.37(2) 172
C6B H6E O7 1 0.96 2.49 3.30(2) 142
C7B H7F O7 4_545 0.96 2.55 3.32(2) 138
